data_4319828
loop_
_publ_author_name
'James E. Redman'
'Neil Feeder'
'Simon J. Teat'
'Jeremy K. M. Sanders'

_publ_contact_author
;
  Jeremy K. M. Sanders
  University Chemical Laboratory
  University of Cambridge
  Lensfield Road
  Cambridge, CB2 1EW
  UK
;
_publ_contact_author_email jkms@cam.ac.uk
_publ_contact_author_fax 44(1223)336017
_publ_contact_author_phone 44(1223)336411
_publ_section_title
;
 Coordination Chemistry of Rh(III) Porphyrins: Complexes with Hydrazine,
 Disulfide, and Diselenide Bridging Ligands
;
_journal_name_full 'Inorganic Chemistry'
_journal_page_first 3217
_journal_page_last 3221
_journal_paper_doi 10.1021/ic0011314
_journal_volume 40
_journal_year 2001
_chemical_formula_moiety 'C60 H79 I N5 Rh'
_chemical_formula_sum 'C60 H79 I N5 Rh'
_chemical_formula_weight 1100.09
_chemical_name_systematic
; 
 ? 
;
_space_group_IT_number 14
_symmetry_cell_setting monoclinic
_symmetry_space_group_name_Hall '-P 2ybc'
_symmetry_space_group_name_H-M 'P 1 21/c 1'
_atom_sites_solution_hydrogens geom
_atom_sites_solution_primary direct
_atom_sites_solution_secondary difmap
_audit_creation_method SHELXL-97
_cell_angle_alpha 90.00
_cell_angle_beta 100.830(2)
_cell_angle_gamma 90.00
_cell_formula_units_Z 4
_cell_length_a 16.3158(13)
_cell_length_b 26.431(2)
_cell_length_c 12.7523(10)
_cell_measurement_reflns_used 19432
_cell_measurement_temperature 150(2)
_cell_measurement_theta_max 29.32
_cell_measurement_theta_min 2.98
_cell_volume 5401.4(7)
_computing_cell_refinement 'LSCELL (CLEGG, 1997)'
_computing_data_collection 'Bruker SMART'
_computing_data_reduction 'Bruker SAINT'
_computing_molecular_graphics 'XP (Sheldrick, 1996)'
_computing_publication_material 'SHELXL-97 (Sheldrick, 1997)'
_computing_structure_refinement 'SHELXL-97 (Sheldrick, 1997)'
_computing_structure_solution 'SHELXS-97 (Sheldrick, 1990)'
_diffrn_ambient_temperature 150(2)
_diffrn_detector_area_resol_mean 8.192
_diffrn_measured_fraction_theta_full 0.999
_diffrn_measured_fraction_theta_max 0.999
_diffrn_measurement_device_type 'Bruker SMART CCD'
_diffrn_measurement_method 'Thin slice, \w-scans'
_diffrn_radiation_monochromator 'Silicon 111'
_diffrn_radiation_source 'Daresbury SRS, Station 9.8'
_diffrn_radiation_type Synchrotron
_diffrn_radiation_wavelength 0.6884
_diffrn_reflns_av_R_equivalents 0.0662
_diffrn_reflns_av_sigmaI/netI 0.0789
_diffrn_reflns_limit_h_max 20
_diffrn_reflns_limit_h_min -16
_diffrn_reflns_limit_k_max 32
_diffrn_reflns_limit_k_min -26
_diffrn_reflns_limit_l_max 15
_diffrn_reflns_limit_l_min -12
_diffrn_reflns_number 29666
_diffrn_reflns_theta_full 25.00
_diffrn_reflns_theta_max 25.00
_diffrn_reflns_theta_min 1.74
_exptl_absorpt_coefficient_mu 0.930
_exptl_absorpt_correction_T_max 0.9816
_exptl_absorpt_correction_T_min 0.9378
_exptl_absorpt_correction_type multiscans
_exptl_crystal_colour red
_exptl_crystal_density_diffrn 1.353
_exptl_crystal_density_method 'not measured'
_exptl_crystal_description plate
_exptl_crystal_F_000 2288
_exptl_crystal_size_max 0.07
_exptl_crystal_size_mid 0.06
_exptl_crystal_size_min 0.02
_refine_diff_density_max 1.389
_refine_diff_density_min -1.576
_refine_diff_density_rms 0.120
_refine_ls_extinction_method none
_refine_ls_goodness_of_fit_ref 1.073
_refine_ls_hydrogen_treatment mixed
_refine_ls_matrix_type full
_refine_ls_number_parameters 599
_refine_ls_number_reflns 10449
_refine_ls_number_restraints 27
_refine_ls_restrained_S_all 1.077
_refine_ls_R_factor_all 0.0937
_refine_ls_R_factor_gt 0.0632
_refine_ls_shift/su_max 2.656
_refine_ls_shift/su_mean 0.055
_refine_ls_structure_factor_coef Fsqd
_refine_ls_weighting_details 'calc w=1/[\s^2^(Fo^2^)+(0.0327P)^2^+24.8731P] where P=(Fo^2^+2Fc^2^)/3'
_refine_ls_weighting_scheme calc
_refine_ls_wR_factor_gt 0.1177
_refine_ls_wR_factor_ref 0.1251
_reflns_number_gt 7735
_reflns_number_total 10449
_reflns_threshold_expression >2sigma(I)
_cod_data_source_file ic0011314_4.cif
_cod_data_source_block js9941
_cod_depositor_comments
;
The following automatic conversions were performed:

'_symmetry_cell_setting' value 'Monoclinic' changed to 'monoclinic'
according to the built-in table from CIF Core dictionary named
'cif_core.dic' version 2.4.1 from 2010-06-29.

Automatic conversion script
Id: cif_fix_values 1646 2011-03-28 12:23:43Z adriana 
;
_cod_original_cell_volume 5401.5(8)
_cod_database_code 4319828

loop_
_symmetry_equiv_pos_as_xyz
'x, y, z'
'-x, y+1/2, -z+1/2'
'-x, -y, -z'
'x, -y-1/2, z-1/2'

loop_
_atom_site_label
_atom_site_type_symbol
_atom_site_fract_x
_atom_site_fract_y
_atom_site_fract_z
_atom_site_U_iso_or_equiv
_atom_site_adp_type
_atom_site_occupancy
_atom_site_symmetry_multiplicity
_atom_site_calc_flag
_atom_site_refinement_flags
_atom_site_disorder_assembly
_atom_site_disorder_group
I1 I 0.15426(2) 0.314507(16) 0.38425(3) 0.02442(11) Uani 1 1 d . . .
Rh1 Rh 0.22465(3) 0.285207(17) 0.57865(3) 0.01486(11) Uani 1 1 d . . .
N1 N 0.2887(3) 0.22827(18) 0.5221(4) 0.0173(10) Uani 1 1 d . . .
N2 N 0.3259(3) 0.33008(19) 0.5769(4) 0.0209(11) Uani 1 1 d . . .
N3 N 0.1627(3) 0.34149(18) 0.6373(4) 0.0177(10) Uani 1 1 d . . .
N4 N 0.1255(3) 0.23927(19) 0.5865(3) 0.0172(10) Uani 1 1 d . . .
N5 N 0.2783(3) 0.26363(19) 0.7361(3) 0.0209(11) Uani 1 1 d . . .
H5A H 0.2956 0.2917 0.7754 0.031 Uiso 1 1 calc R . .
H5B H 0.3227 0.2430 0.7348 0.031 Uiso 1 1 calc R . .
H5C H 0.2397 0.2469 0.7660 0.031 Uiso 1 1 calc R . .
C1 C 0.1762(4) 0.1656(2) 0.5030(5) 0.0239(13) Uani 1 1 d . . .
H1 H 0.1598 0.1331 0.4747 0.029 Uiso 1 1 calc R . .
C2 C 0.2550(3) 0.1821(2) 0.4910(4) 0.0179(11) Uani 1 1 d . . .
C3 C 0.3137(3) 0.1512(2) 0.4496(4) 0.0187(12) Uani 1 1 d . . .
C4 C 0.3854(3) 0.1784(2) 0.4587(4) 0.0204(12) Uani 1 1 d . . .
C5 C 0.3698(3) 0.2273(2) 0.5032(4) 0.0172(12) Uani 1 1 d . . .
C6 C 0.4255(3) 0.2681(2) 0.5284(5) 0.0206(13) Uani 1 1 d . . .
C7 C 0.4044(3) 0.3165(2) 0.5595(5) 0.0220(12) Uani 1 1 d . . .
C8 C 0.4577(4) 0.3619(3) 0.5744(5) 0.0292(15) Uani 1 1 d . . .
C9 C 0.4085(4) 0.4013(2) 0.5909(5) 0.0236(13) Uani 1 1 d . . .
C10 C 0.3278(3) 0.3807(2) 0.5954(4) 0.0193(12) Uani 1 1 d . . .
C11 C 0.2627(3) 0.4088(2) 0.6229(4) 0.0207(12) Uani 1 1 d . . .
H11 H 0.2706 0.4444 0.6269 0.025 Uiso 1 1 calc R . .
C12 C 0.1882(3) 0.3911(2) 0.6450(4) 0.0198(12) Uani 1 1 d . . .
C13 C 0.1285(3) 0.4221(2) 0.6842(5) 0.0207(12) Uani 1 1 d . B .
C14 C 0.0655(3) 0.3909(2) 0.7016(5) 0.0234(13) Uani 1 1 d . . .
C15 C 0.0858(3) 0.3406(2) 0.6700(4) 0.0206(12) Uani 1 1 d . . .
C16 C 0.0369(3) 0.2968(2) 0.6675(4) 0.0199(13) Uani 1 1 d . . .
C17 C 0.0557(3) 0.2496(2) 0.6292(5) 0.0196(12) Uani 1 1 d . . .
C18 C 0.0054(3) 0.2031(2) 0.6235(5) 0.0220(13) Uani 1 1 d . . .
C19 C 0.0441(4) 0.1678(2) 0.5740(5) 0.0238(13) Uani 1 1 d . . .
C20 C 0.1191(3) 0.1908(2) 0.5510(5) 0.0216(12) Uani 1 1 d . . .
C21 C 0.4609(4) 0.1592(3) 0.4214(6) 0.0329(16) Uani 1 1 d . . .
H21A H 0.4501 0.1249 0.3928 0.049 Uiso 1 1 calc R . .
H21B H 0.5082 0.1585 0.4815 0.049 Uiso 1 1 calc R . .
H21C H 0.4740 0.1815 0.3655 0.049 Uiso 1 1 calc R . .
C22 C 0.5497(4) 0.3668(3) 0.5719(8) 0.052(2) Uani 1 1 d . . .
H22A H 0.5581 0.3642 0.4980 0.078 Uiso 1 1 calc R . .
H22B H 0.5805 0.3397 0.6146 0.078 Uiso 1 1 calc R . .
H22C H 0.5700 0.3997 0.6015 0.078 Uiso 1 1 calc R . .
C23 C -0.0098(4) 0.4103(3) 0.7413(6) 0.0375(17) Uani 1 1 d . . .
H23A H 0.0001 0.4453 0.7659 0.056 Uiso 1 1 calc R . .
H23B H -0.0201 0.3892 0.8006 0.056 Uiso 1 1 calc R . .
H23C H -0.0586 0.4091 0.6833 0.056 Uiso 1 1 calc R . .
C24 C -0.0723(4) 0.1932(3) 0.6670(6) 0.0360(16) Uani 1 1 d . . .
H24A H -0.0905 0.1582 0.6515 0.054 Uiso 1 1 calc R . .
H24B H -0.1164 0.2164 0.6336 0.054 Uiso 1 1 calc R . .
H24C H -0.0609 0.1986 0.7445 0.054 Uiso 1 1 calc R . .
C25 C 0.2982(3) 0.0980(2) 0.4100(5) 0.0223(13) Uani 1 1 d . . .
H25A H 0.3233 0.0935 0.3457 0.027 Uiso 1 1 calc R . .
H25B H 0.2373 0.0927 0.3886 0.027 Uiso 1 1 calc R . .
C26 C 0.3336(4) 0.0581(2) 0.4922(5) 0.0293(14) Uani 1 1 d . . .
H26A H 0.3135 0.0649 0.5594 0.035 Uiso 1 1 calc R . .
H26B H 0.3952 0.0608 0.5074 0.035 Uiso 1 1 calc R . .
C27 C 0.3090(4) 0.0044(2) 0.4552(6) 0.0323(15) Uani 1 1 d . . .
H27A H 0.2478 0.0008 0.4471 0.039 Uiso 1 1 calc R . .
H27B H 0.3238 -0.0011 0.3843 0.039 Uiso 1 1 calc R . .
C28 C 0.3513(4) -0.0360(3) 0.5319(6) 0.0405(18) Uani 1 1 d . . .
H28A H 0.4124 -0.0332 0.5373 0.049 Uiso 1 1 calc R . .
H28B H 0.3388 -0.0293 0.6036 0.049 Uiso 1 1 calc R . .
C29 C 0.3249(5) -0.0898(3) 0.4999(8) 0.057(2) Uani 1 1 d . . .
H29A H 0.3587 -0.1138 0.5499 0.069 Uiso 1 1 calc R . .
H29B H 0.3359 -0.0967 0.4274 0.069 Uiso 1 1 calc R . .
C30 C 0.2327(5) -0.0988(3) 0.5004(9) 0.071(3) Uani 1 1 d . . .
H30A H 0.2200 -0.0879 0.5691 0.106 Uiso 1 1 calc R . .
H30B H 0.2201 -0.1349 0.4900 0.106 Uiso 1 1 calc R . .
H30C H 0.1988 -0.0793 0.4427 0.106 Uiso 1 1 calc R . .
C31 C 0.4317(4) 0.4563(3) 0.6108(5) 0.0306(15) Uani 1 1 d . . .
H31A H 0.3838 0.4776 0.5782 0.037 Uiso 1 1 calc R . .
H31B H 0.4790 0.4644 0.5752 0.037 Uiso 1 1 calc R . .
C32 C 0.4559(4) 0.4693(3) 0.7286(6) 0.0339(16) Uani 1 1 d . . .
H32A H 0.5114 0.4544 0.7566 0.041 Uiso 1 1 calc R . .
H32B H 0.4154 0.4531 0.7669 0.041 Uiso 1 1 calc R . .
C33 C 0.4593(5) 0.5265(3) 0.7544(6) 0.0418(18) Uani 1 1 d . . .
H33A H 0.4062 0.5421 0.7186 0.050 Uiso 1 1 calc R . .
H33B H 0.4633 0.5308 0.8323 0.050 Uiso 1 1 calc R . .
C34 C 0.5306(4) 0.5547(3) 0.7211(6) 0.0371(17) Uani 1 1 d . . .
H34A H 0.5245 0.5533 0.6424 0.045 Uiso 1 1 calc R . .
H34B H 0.5839 0.5380 0.7526 0.045 Uiso 1 1 calc R . .
C35 C 0.5330(5) 0.6103(3) 0.7573(7) 0.047(2) Uani 1 1 d . . .
H35A H 0.4832 0.6279 0.7176 0.057 Uiso 1 1 calc R . .
H35B H 0.5301 0.6114 0.8341 0.057 Uiso 1 1 calc R . .
C36 C 0.6110(5) 0.6386(3) 0.7402(7) 0.054(2) Uiso 1 1 d . . .
H36A H 0.6608 0.6206 0.7765 0.081 Uiso 1 1 calc R . .
H36B H 0.6106 0.6728 0.7696 0.081 Uiso 1 1 calc R . .
H36C H 0.6116 0.6406 0.6636 0.081 Uiso 1 1 calc R . .
C37 C 0.1343(4) 0.4779(2) 0.6980(5) 0.0322(15) Uani 1 1 d . . .
H37A H 0.1937 0.4879 0.7184 0.039 Uiso 1 1 calc R A 1
H37B H 0.1054 0.4882 0.7562 0.039 Uiso 1 1 calc R A 1
C38 C 0.0956(7) 0.5046(3) 0.5966(9) 0.072(3) Uani 0.50 1 d PD B 1
H38A H 0.0430 0.4864 0.5686 0.087 Uiso 0.50 1 calc PR B 1
H38B H 0.1331 0.4983 0.5453 0.087 Uiso 0.50 1 calc PR B 1
C39 C 0.0730(16) 0.5637(15) 0.587(3) 0.127(7) Uiso 0.50 1 d PD B 1
H39A H 0.0692 0.5755 0.5126 0.152 Uiso 0.50 1 calc PR B 1
H39B H 0.0190 0.5702 0.6092 0.152 Uiso 0.50 1 calc PR B 1
C40 C 0.1414(14) 0.5896(8) 0.659(2) 0.099(6) Uiso 0.50 1 d PD B 1
H40A H 0.1296 0.6263 0.6563 0.119 Uiso 0.50 1 calc PR B 1
H40B H 0.1416 0.5780 0.7327 0.119 Uiso 0.50 1 calc PR B 1
C41 C 0.2253(12) 0.5816(8) 0.6351(18) 0.073(4) Uiso 0.50 1 d PD B 1
H41A H 0.2205 0.5618 0.5684 0.088 Uiso 0.50 1 calc PR B 1
H41B H 0.2588 0.5616 0.6935 0.088 Uiso 0.50 1 calc PR B 1
C42 C 0.2705(18) 0.6306(11) 0.623(3) 0.114(7) Uiso 0.50 1 d PD B 1
H42A H 0.2328 0.6592 0.6259 0.171 Uiso 0.50 1 calc PR B 1
H42B H 0.2886 0.6307 0.5536 0.171 Uiso 0.50 1 calc PR B 1
H42C H 0.3192 0.6336 0.6803 0.171 Uiso 0.50 1 calc PR B 1
C38' C 0.0956(7) 0.5046(3) 0.5966(9) 0.072(3) Uani 0.50 1 d PD B 2
H38C H 0.1351 0.5034 0.5465 0.087 Uiso 0.50 1 calc PR B 2
H38D H 0.0446 0.4860 0.5632 0.087 Uiso 0.50 1 calc PR B 2
C39' C 0.0742(18) 0.5552(13) 0.610(3) 0.127(7) Uiso 0.50 1 d PD B 2
H39C H 0.0439 0.5556 0.6707 0.152 Uiso 0.50 1 calc PR B 2
H39D H 0.0330 0.5645 0.5459 0.152 Uiso 0.50 1 calc PR B 2
C40' C 0.1317(14) 0.5952(7) 0.629(3) 0.099(6) Uiso 0.50 1 d PD B 2
H40C H 0.1447 0.6005 0.7069 0.119 Uiso 0.50 1 calc PR B 2
H40D H 0.1014 0.6258 0.5978 0.119 Uiso 0.50 1 calc PR B 2
C41' C 0.2130(12) 0.5954(8) 0.5921(17) 0.073(4) Uiso 0.50 1 d PD B 2
H41C H 0.2049 0.6037 0.5151 0.088 Uiso 0.50 1 calc PR B 2
H41D H 0.2401 0.5618 0.6037 0.088 Uiso 0.50 1 calc PR B 2
C42' C 0.2676(17) 0.6367(13) 0.660(3) 0.114(7) Uiso 0.50 1 d PD B 2
H42D H 0.2312 0.6610 0.6874 0.171 Uiso 0.50 1 calc PR B 2
H42E H 0.3012 0.6545 0.6157 0.171 Uiso 0.50 1 calc PR B 2
H42F H 0.3046 0.6206 0.7204 0.171 Uiso 0.50 1 calc PR B 2
C43 C 0.0173(4) 0.1139(3) 0.5501(6) 0.0340(16) Uani 1 1 d D D .
H43A H -0.0439 0.1135 0.5245 0.041 Uiso 1 1 calc R . .
H43B H 0.0436 0.1016 0.4911 0.041 Uiso 1 1 calc R . .
C44 C 0.0379(4) 0.0774(3) 0.6416(7) 0.056(2) Uani 1 1 d D . .
H44A H 0.0155 0.0908 0.7031 0.067 Uiso 1 1 calc R C 1
H44B H 0.0096 0.0448 0.6206 0.067 Uiso 1 1 calc R C 1
C45 C 0.1295(4) 0.0680(3) 0.6762(7) 0.050(2) Uani 0.75 1 d PD D 1
H45A H 0.1532 0.0597 0.6122 0.061 Uiso 0.75 1 calc PR D 1
H45B H 0.1563 0.0997 0.7067 0.061 Uiso 0.75 1 calc PR D 1
C46 C 0.1519(6) 0.0268(5) 0.7561(10) 0.057(3) Uiso 0.75 1 d PD D 1
H46A H 0.1286 -0.0055 0.7241 0.068 Uiso 0.75 1 calc PR D 1
H46B H 0.1257 0.0339 0.8185 0.068 Uiso 0.75 1 calc PR D 1
C47 C 0.2445(6) 0.0206(4) 0.7937(10) 0.055(3) Uiso 0.75 1 d PD D 1
H47A H 0.2721 0.0203 0.7309 0.066 Uiso 0.75 1 calc PR D 1
H47B H 0.2660 0.0501 0.8384 0.066 Uiso 0.75 1 calc PR D 1
C48 C 0.2666(10) -0.0261(6) 0.8558(14) 0.095(6) Uiso 0.75 1 d PD D 1
H48A H 0.2418 -0.0253 0.9200 0.143 Uiso 0.75 1 calc PR D 1
H48B H 0.3275 -0.0285 0.8764 0.143 Uiso 0.75 1 calc PR D 1
H48C H 0.2454 -0.0555 0.8121 0.143 Uiso 0.75 1 calc PR D 1
C45' C 0.1295(4) 0.0680(3) 0.6762(7) 0.050(2) Uani 0.25 1 d PD D 2
H45C H 0.1604 0.1004 0.6814 0.061 Uiso 0.25 1 calc PR D 2
H45D H 0.1501 0.0462 0.6235 0.061 Uiso 0.25 1 calc PR D 2
C46' C 0.1438(14) 0.0408(13) 0.7895(19) 0.049(9) Uiso 0.25 1 d PD D 2
H46C H 0.1185 0.0619 0.8391 0.059 Uiso 0.25 1 calc PR D 2
H46D H 0.1140 0.0080 0.7817 0.059 Uiso 0.25 1 calc PR D 2
C47' C 0.2303(17) 0.0318(13) 0.837(3) 0.085(14) Uiso 0.25 1 d PD D 2
H47C H 0.2480 0.0596 0.8879 0.102 Uiso 0.25 1 calc PR D 2
H47D H 0.2629 0.0354 0.7791 0.102 Uiso 0.25 1 calc PR D 2
C48' C 0.2572(19) -0.0159(11) 0.893(3) 0.049(9) Uiso 0.25 1 d PD D 2
H48D H 0.2275 -0.0204 0.9524 0.073 Uiso 0.25 1 calc PR D 2
H48E H 0.3174 -0.0147 0.9207 0.073 Uiso 0.25 1 calc PR D 2
H48F H 0.2445 -0.0443 0.8433 0.073 Uiso 0.25 1 calc PR D 2
C49 C 0.5138(3) 0.2585(2) 0.5162(5) 0.0227(13) Uani 1 1 d . . .
C50 C 0.5691(4) 0.2380(3) 0.6019(5) 0.0338(16) Uani 1 1 d . . .
H50 H 0.5511 0.2312 0.6670 0.041 Uiso 1 1 calc R . .
C51 C 0.6506(4) 0.2277(3) 0.5923(6) 0.0383(18) Uani 1 1 d . . .
H51 H 0.6882 0.2142 0.6517 0.046 Uiso 1 1 calc R . .
C52 C 0.6779(4) 0.2365(3) 0.4994(6) 0.0369(17) Uani 1 1 d . . .
H52 H 0.7337 0.2290 0.4937 0.044 Uiso 1 1 calc R . .
C53 C 0.6232(4) 0.2567(3) 0.4137(6) 0.0326(15) Uani 1 1 d . . .
H53 H 0.6415 0.2629 0.3484 0.039 Uiso 1 1 calc R . .
C54 C 0.5410(4) 0.2679(3) 0.4227(5) 0.0301(15) Uani 1 1 d . . .
H54 H 0.5039 0.2822 0.3637 0.036 Uiso 1 1 calc R . .
C55 C -0.0432(3) 0.3010(2) 0.7080(5) 0.0252(14) Uani 1 1 d . . .
C56 C -0.1153(4) 0.3160(3) 0.6388(6) 0.0356(16) Uani 1 1 d . . .
H56 H -0.1135 0.3233 0.5663 0.043 Uiso 1 1 calc R . .
C57 C -0.1902(4) 0.3204(3) 0.6754(6) 0.0425(18) Uani 1 1 d . . .
H57 H -0.2397 0.3295 0.6272 0.051 Uiso 1 1 calc R . .
C58 C -0.1928(4) 0.3118(3) 0.7804(7) 0.051(2) Uani 1 1 d . . .
H58 H -0.2437 0.3157 0.8056 0.061 Uiso 1 1 calc R . .
C59 C -0.1212(4) 0.2974(3) 0.8491(6) 0.0425(19) Uani 1 1 d . . .
H59 H -0.1232 0.2910 0.9219 0.051 Uiso 1 1 calc R . .
C60 C -0.0459(4) 0.2921(3) 0.8137(5) 0.0346(16) Uani 1 1 d . . .
H60 H 0.0032 0.2823 0.8621 0.041 Uiso 1 1 calc R . .

loop_
_atom_site_aniso_label
_atom_site_aniso_U_11
_atom_site_aniso_U_22
_atom_site_aniso_U_33
_atom_site_aniso_U_23
_atom_site_aniso_U_13
_atom_site_aniso_U_12
I1 0.0240(2) 0.0321(2) 0.01636(19) 0.00028(17) 0.00174(14) 0.00167(17)
Rh1 0.01095(19) 0.0193(2) 0.0146(2) -0.00203(19) 0.00298(15) -0.00203(18)
N1 0.011(2) 0.022(3) 0.019(2) -0.005(2) 0.0023(18) -0.0035(18)
N2 0.015(2) 0.030(3) 0.018(2) -0.004(2) 0.0040(19) -0.004(2)
N3 0.015(2) 0.023(3) 0.016(2) 0.000(2) 0.0039(19) 0.0013(19)
N4 0.011(2) 0.027(3) 0.014(2) -0.001(2) 0.0020(18) -0.0022(19)
N5 0.025(3) 0.031(3) 0.008(2) -0.006(2) 0.0077(19) -0.006(2)
C1 0.024(3) 0.021(3) 0.027(3) -0.003(3) 0.003(3) -0.001(2)
C2 0.019(3) 0.027(3) 0.008(2) -0.001(2) 0.003(2) -0.002(2)
C3 0.021(3) 0.021(3) 0.013(3) 0.001(2) 0.001(2) 0.001(2)
C4 0.020(3) 0.022(3) 0.019(3) 0.001(2) 0.004(2) 0.002(2)
C5 0.013(3) 0.024(3) 0.014(3) 0.004(2) 0.001(2) 0.003(2)
C6 0.011(3) 0.031(3) 0.019(3) 0.000(3) 0.003(2) 0.000(2)
C7 0.016(3) 0.026(3) 0.024(3) -0.001(3) 0.005(2) -0.002(2)
C8 0.021(3) 0.031(4) 0.037(4) -0.007(3) 0.008(3) -0.014(3)
C9 0.024(3) 0.027(3) 0.021(3) -0.002(3) 0.005(2) -0.005(3)
C10 0.020(3) 0.021(3) 0.017(3) -0.003(2) 0.002(2) -0.005(2)
C11 0.020(3) 0.022(3) 0.018(3) -0.001(2) -0.002(2) -0.001(2)
C12 0.024(3) 0.022(3) 0.013(3) -0.004(2) 0.000(2) -0.002(2)
C13 0.019(3) 0.022(3) 0.020(3) -0.002(2) 0.001(2) 0.002(2)
C14 0.018(3) 0.028(3) 0.024(3) 0.000(3) 0.002(2) 0.000(2)
C15 0.009(3) 0.032(3) 0.019(3) 0.000(3) -0.001(2) -0.001(2)
C16 0.011(3) 0.031(3) 0.018(3) -0.002(2) 0.003(2) 0.003(2)
C17 0.009(2) 0.026(3) 0.023(3) 0.005(2) 0.003(2) -0.002(2)
C18 0.020(3) 0.025(3) 0.022(3) 0.002(2) 0.006(2) -0.007(2)
C19 0.021(3) 0.023(3) 0.028(3) -0.002(3) 0.007(3) -0.004(2)
C20 0.012(3) 0.028(3) 0.023(3) -0.004(3) 0.000(2) -0.004(2)
C21 0.021(3) 0.028(4) 0.052(4) -0.012(3) 0.012(3) -0.001(3)
C22 0.028(4) 0.037(4) 0.098(7) -0.024(4) 0.029(4) -0.019(3)
C23 0.030(4) 0.030(4) 0.057(5) -0.009(3) 0.019(3) 0.005(3)
C24 0.031(3) 0.032(4) 0.050(4) -0.010(3) 0.021(3) -0.011(3)
C25 0.017(3) 0.027(3) 0.023(3) -0.008(3) 0.005(2) 0.003(2)
C26 0.029(3) 0.023(3) 0.033(4) 0.000(3) -0.001(3) 0.000(3)
C27 0.031(3) 0.026(4) 0.039(4) 0.001(3) 0.004(3) -0.001(3)
C28 0.034(4) 0.029(4) 0.055(5) 0.000(3) -0.002(3) 0.002(3)
C29 0.052(5) 0.026(4) 0.089(7) 0.002(4) 0.003(5) 0.003(4)
C30 0.053(5) 0.042(5) 0.110(8) 0.022(5) -0.003(5) -0.014(4)
C31 0.026(3) 0.030(4) 0.037(4) -0.001(3) 0.010(3) -0.007(3)
C32 0.031(4) 0.030(4) 0.040(4) 0.001(3) 0.005(3) -0.004(3)
C33 0.042(4) 0.032(4) 0.052(5) -0.010(3) 0.011(4) -0.010(3)
C34 0.040(4) 0.024(4) 0.046(4) 0.000(3) 0.006(3) -0.001(3)
C35 0.051(4) 0.018(4) 0.065(5) -0.001(3) -0.009(4) 0.000(3)
C37 0.037(4) 0.027(4) 0.035(4) -0.009(3) 0.013(3) -0.001(3)
C38 0.084(7) 0.031(5) 0.091(7) 0.018(5) -0.008(6) 0.012(5)
C38' 0.084(7) 0.031(5) 0.091(7) 0.018(5) -0.008(6) 0.012(5)
C43 0.022(3) 0.031(4) 0.052(4) -0.007(3) 0.017(3) -0.007(3)
C44 0.049(5) 0.035(5) 0.085(7) 0.010(4) 0.018(5) -0.005(4)
C45 0.047(5) 0.033(4) 0.076(6) -0.003(4) 0.023(4) -0.011(4)
C45' 0.047(5) 0.033(4) 0.076(6) -0.003(4) 0.023(4) -0.011(4)
C49 0.016(3) 0.026(3) 0.027(3) -0.003(3) 0.005(2) 0.002(2)
C50 0.023(3) 0.055(5) 0.022(3) 0.000(3) 0.000(3) 0.001(3)
C51 0.023(3) 0.052(5) 0.037(4) 0.005(3) -0.004(3) 0.010(3)
C52 0.020(3) 0.041(4) 0.050(5) -0.006(4) 0.009(3) 0.002(3)
C53 0.023(3) 0.040(4) 0.038(4) 0.000(3) 0.014(3) 0.000(3)
C54 0.025(3) 0.032(4) 0.033(4) -0.001(3) 0.007(3) -0.003(3)
C55 0.016(3) 0.029(3) 0.033(4) -0.011(3) 0.010(3) -0.002(2)
C56 0.018(3) 0.042(4) 0.047(4) -0.002(3) 0.007(3) 0.004(3)
C57 0.018(3) 0.051(5) 0.058(5) -0.003(4) 0.005(3) -0.002(3)
C58 0.017(3) 0.069(6) 0.071(6) -0.024(5) 0.022(3) -0.007(3)
C59 0.032(4) 0.055(5) 0.045(4) -0.015(4) 0.020(3) -0.005(3)
C60 0.022(3) 0.049(5) 0.034(4) -0.012(3) 0.008(3) -0.005(3)

loop_
_atom_type_symbol
_atom_type_description
_atom_type_scat_dispersion_real
_atom_type_scat_dispersion_imag
_atom_type_scat_source
C C 0.0033 0.0016 'International Tables Vol C Tables 4.2.6.8 and 6.1.1.4'
H H 0.0000 0.0000 'International Tables Vol C Tables 4.2.6.8 and 6.1.1.4'
N N 0.0061 0.0033 'International Tables Vol C Tables 4.2.6.8 and 6.1.1.4'
Rh Rh -1.1178 0.9187 'International Tables Vol C Tables 4.2.6.8 and 6.1.1.4'
I I -0.4742 1.8119 'International Tables Vol C Tables 4.2.6.8 and 6.1.1.4'

loop_
_geom_angle_atom_site_label_1
_geom_angle_atom_site_label_2
_geom_angle_atom_site_label_3
_geom_angle
_geom_angle_site_symmetry_1
_geom_angle_site_symmetry_3
_geom_angle_publ_flag
N3 Rh1 N2 92.19(19) . . ?
N3 Rh1 N1 178.94(18) . . ?
N2 Rh1 N1 87.45(18) . . ?
N3 Rh1 N4 87.93(19) . . ?
N2 Rh1 N4 177.65(19) . . ?
N1 Rh1 N4 92.38(18) . . ?
N3 Rh1 N5 89.64(19) . . ?
N2 Rh1 N5 88.58(19) . . ?
N1 Rh1 N5 89.35(19) . . ?
N4 Rh1 N5 89.07(18) . . ?
N3 Rh1 I1 88.39(13) . . ?
N2 Rh1 I1 91.70(13) . . ?
N1 Rh1 I1 92.61(13) . . ?
N4 Rh1 I1 90.66(12) . . ?
N5 Rh1 I1 178.03(14) . . ?
C2 N1 C5 106.1(4) . . ?
C2 N1 Rh1 123.8(3) . . ?
C5 N1 Rh1 130.0(4) . . ?
C10 N2 C7 106.9(5) . . ?
C10 N2 Rh1 124.3(4) . . ?
C7 N2 Rh1 128.7(4) . . ?
C12 N3 C15 105.8(5) . . ?
C12 N3 Rh1 124.3(4) . . ?
C15 N3 Rh1 129.7(4) . . ?
C20 N4 C17 107.5(5) . . ?
C20 N4 Rh1 123.9(4) . . ?
C17 N4 Rh1 128.6(4) . . ?
Rh1 N5 H5A 109.5 . . ?
Rh1 N5 H5B 109.5 . . ?
H5A N5 H5B 109.5 . . ?
Rh1 N5 H5C 109.5 . . ?
H5A N5 H5C 109.5 . . ?
H5B N5 H5C 109.5 . . ?
C20 C1 C2 127.7(6) . . ?
C20 C1 H1 116.1 . . ?
C2 C1 H1 116.1 . . ?
N1 C2 C1 125.2(5) . . ?
N1 C2 C3 110.8(5) . . ?
C1 C2 C3 123.8(5) . . ?
C4 C3 C2 107.0(5) . . ?
C4 C3 C25 127.8(5) . . ?
C2 C3 C25 125.2(5) . . ?
C3 C4 C5 106.9(5) . . ?
C3 C4 C21 122.8(5) . . ?
C5 C4 C21 130.2(5) . . ?
N1 C5 C6 122.7(5) . . ?
N1 C5 C4 109.2(5) . . ?
C6 C5 C4 128.1(5) . . ?
C7 C6 C5 125.6(5) . . ?
C7 C6 C49 118.5(5) . . ?
C5 C6 C49 115.9(5) . . ?
N2 C7 C6 124.4(5) . . ?
N2 C7 C8 108.0(5) . . ?
C6 C7 C8 127.5(5) . . ?
C9 C8 C7 107.0(5) . . ?
C9 C8 C22 123.9(6) . . ?
C7 C8 C22 129.1(6) . . ?
C8 C9 C10 106.9(5) . . ?
C8 C9 C31 128.8(5) . . ?
C10 C9 C31 124.1(5) . . ?
N2 C10 C11 125.1(5) . . ?
N2 C10 C9 110.9(5) . . ?
C11 C10 C9 123.8(5) . . ?
C12 C11 C10 127.9(6) . . ?
C12 C11 H11 116.1 . . ?
C10 C11 H11 116.1 . . ?
N3 C12 C11 125.1(5) . . ?
N3 C12 C13 110.7(5) . . ?
C11 C12 C13 124.1(5) . . ?
C14 C13 C12 107.1(5) . . ?
C14 C13 C37 127.7(5) . . ?
C12 C13 C37 125.2(5) . . ?
C13 C14 C15 107.0(5) . . ?
C13 C14 C23 122.4(6) . . ?
C15 C14 C23 130.6(5) . . ?
N3 C15 C16 123.2(5) . . ?
N3 C15 C14 109.4(5) . . ?
C16 C15 C14 127.4(5) . . ?
C17 C16 C15 125.8(5) . . ?
C17 C16 C55 116.7(5) . . ?
C15 C16 C55 117.5(5) . . ?
N4 C17 C16 124.5(5) . . ?
N4 C17 C18 108.1(5) . . ?
C16 C17 C18 127.4(5) . . ?
C19 C18 C17 107.1(5) . . ?
C19 C18 C24 123.9(6) . . ?
C17 C18 C24 129.0(5) . . ?
C18 C19 C20 107.1(5) . . ?
C18 C19 C43 127.2(5) . . ?
C20 C19 C43 125.6(5) . . ?
N4 C20 C1 126.1(5) . . ?
N4 C20 C19 110.1(5) . . ?
C1 C20 C19 123.8(6) . . ?
C4 C21 H21A 109.5 . . ?
C4 C21 H21B 109.5 . . ?
H21A C21 H21B 109.5 . . ?
C4 C21 H21C 109.5 . . ?
H21A C21 H21C 109.5 . . ?
H21B C21 H21C 109.5 . . ?
C8 C22 H22A 109.5 . . ?
C8 C22 H22B 109.5 . . ?
H22A C22 H22B 109.5 . . ?
C8 C22 H22C 109.5 . . ?
H22A C22 H22C 109.5 . . ?
H22B C22 H22C 109.5 . . ?
C14 C23 H23A 109.5 . . ?
C14 C23 H23B 109.5 . . ?
H23A C23 H23B 109.5 . . ?
C14 C23 H23C 109.5 . . ?
H23A C23 H23C 109.5 . . ?
H23B C23 H23C 109.5 . . ?
C18 C24 H24A 109.5 . . ?
C18 C24 H24B 109.5 . . ?
H24A C24 H24B 109.5 . . ?
C18 C24 H24C 109.5 . . ?
H24A C24 H24C 109.5 . . ?
H24B C24 H24C 109.5 . . ?
C3 C25 C26 113.6(5) . . ?
C3 C25 H25A 108.8 . . ?
C26 C25 H25A 108.8 . . ?
C3 C25 H25B 108.9 . . ?
C26 C25 H25B 108.9 . . ?
H25A C25 H25B 107.7 . . ?
C25 C26 C27 112.8(5) . . ?
C25 C26 H26A 109.0 . . ?
C27 C26 H26A 109.0 . . ?
C25 C26 H26B 109.0 . . ?
C27 C26 H26B 109.0 . . ?
H26A C26 H26B 107.8 . . ?
C28 C27 C26 113.2(6) . . ?
C28 C27 H27A 108.9 . . ?
C26 C27 H27A 108.9 . . ?
C28 C27 H27B 108.9 . . ?
C26 C27 H27B 109.0 . . ?
H27A C27 H27B 107.8 . . ?
C29 C28 C27 114.4(6) . . ?
C29 C28 H28A 108.7 . . ?
C27 C28 H28A 108.7 . . ?
C29 C28 H28B 108.6 . . ?
C27 C28 H28B 108.7 . . ?
H28A C28 H28B 107.6 . . ?
C28 C29 C30 111.9(7) . . ?
C28 C29 H29A 109.3 . . ?
C30 C29 H29A 109.3 . . ?
C28 C29 H29B 109.2 . . ?
C30 C29 H29B 109.2 . . ?
H29A C29 H29B 107.9 . . ?
C29 C30 H30A 109.4 . . ?
C29 C30 H30B 109.5 . . ?
H30A C30 H30B 109.5 . . ?
C29 C30 H30C 109.5 . . ?
H30A C30 H30C 109.5 . . ?
H30B C30 H30C 109.5 . . ?
C9 C31 C32 113.2(5) . . ?
C9 C31 H31A 108.9 . . ?
C32 C31 H31A 108.9 . . ?
C9 C31 H31B 108.9 . . ?
C32 C31 H31B 109.0 . . ?
H31A C31 H31B 107.8 . . ?
C31 C32 C33 115.0(6) . . ?
C31 C32 H32A 108.5 . . ?
C33 C32 H32A 108.5 . . ?
C31 C32 H32B 108.5 . . ?
C33 C32 H32B 108.5 . . ?
H32A C32 H32B 107.5 . . ?
C34 C33 C32 115.0(6) . . ?
C34 C33 H33A 108.5 . . ?
C32 C33 H33A 108.5 . . ?
C34 C33 H33B 108.6 . . ?
C32 C33 H33B 108.5 . . ?
H33A C33 H33B 107.5 . . ?
C33 C34 C35 111.4(6) . . ?
C33 C34 H34A 109.4 . . ?
C35 C34 H34A 109.4 . . ?
C33 C34 H34B 109.3 . . ?
C35 C34 H34B 109.3 . . ?
H34A C34 H34B 108.0 . . ?
C36 C35 C34 113.6(7) . . ?
C36 C35 H35A 108.8 . . ?
C34 C35 H35A 108.8 . . ?
C36 C35 H35B 108.9 . . ?
C34 C35 H35B 108.9 . . ?
H35A C35 H35B 107.7 . . ?
C35 C36 H36A 109.5 . . ?
C35 C36 H36B 109.4 . . ?
H36A C36 H36B 109.5 . . ?
C35 C36 H36C 109.5 . . ?
H36A C36 H36C 109.5 . . ?
H36B C36 H36C 109.5 . . ?
C13 C37 C38 111.0(6) . . ?
C13 C37 H37A 109.4 . . ?
C38 C37 H37A 109.4 . . ?
C13 C37 H37B 109.4 . . ?
C38 C37 H37B 109.5 . . ?
H37A C37 H37B 108.0 . . ?
C37 C38 C39 125.2(15) . . ?
C37 C38 H38A 105.9 . . ?
C39 C38 H38A 105.9 . . ?
C37 C38 H38B 106.0 . . ?
C39 C38 H38B 106.4 . . ?
H38A C38 H38B 106.3 . . ?
C40 C39 C38 106(2) . . ?
C40 C39 H39A 110.5 . . ?
C38 C39 H39A 110.2 . . ?
C40 C39 H39B 110.9 . . ?
C38 C39 H39B 110.9 . . ?
H39A C39 H39B 108.7 . . ?
C41 C40 C39 115.6(17) . . ?
C41 C40 H40A 108.2 . . ?
C39 C40 H40A 108.2 . . ?
C41 C40 H40B 108.8 . . ?
C39 C40 H40B 108.3 . . ?
H40A C40 H40B 107.5 . . ?
C40 C41 C42 113.0(16) . . ?
C40 C41 H41A 109.2 . . ?
C42 C41 H41A 108.4 . . ?
C40 C41 H41B 108.6 . . ?
C42 C41 H41B 109.8 . . ?
H41A C41 H41B 107.8 . . ?
C40' C39' H39C 106.2 . . ?
C40' C39' H39D 106.1 . . ?
H39C C39' H39D 106.4 . . ?
C39' C40' C41' 123.8(19) . . ?
C39' C40' H40C 106.3 . . ?
C41' C40' H40C 106.0 . . ?
C39' C40' H40D 106.7 . . ?
C41' C40' H40D 106.5 . . ?
H40C C40' H40D 106.4 . . ?
C40' C41' C42' 106.0(14) . . ?
C40' C41' H41C 110.2 . . ?
C42' C41' H41C 111.7 . . ?
C40' C41' H41D 110.5 . . ?
C42' C41' H41D 109.7 . . ?
H41C C41' H41D 108.7 . . ?
C41' C42' H42D 110.3 . . ?
C41' C42' H42E 110.6 . . ?
H42D C42' H42E 107.8 . . ?
C41' C42' H42F 112.4 . . ?
H42D C42' H42F 108.1 . . ?
H42E C42' H42F 107.5 . . ?
C44 C43 C19 115.9(6) . . ?
C44 C43 H43A 108.3 . . ?
C19 C43 H43A 108.3 . . ?
C44 C43 H43B 108.3 . . ?
C19 C43 H43B 108.3 . . ?
H43A C43 H43B 107.4 . . ?
C45 C44 C43 113.6(6) . . ?
C45 C44 H44A 108.9 . . ?
C43 C44 H44A 108.8 . . ?
C45 C44 H44B 108.8 . . ?
C43 C44 H44B 108.9 . . ?
H44A C44 H44B 107.7 . . ?
C46 C45 C44 115.2(7) . . ?
C46 C45 H45A 108.4 . . ?
C44 C45 H45A 108.5 . . ?
C46 C45 H45B 108.5 . . ?
C44 C45 H45B 108.5 . . ?
H45A C45 H45B 107.5 . . ?
C45 C46 C47 113.5(9) . . ?
C45 C46 H46A 108.9 . . ?
C47 C46 H46A 109.0 . . ?
C45 C46 H46B 108.8 . . ?
C47 C46 H46B 108.7 . . ?
H46A C46 H46B 107.7 . . ?
C48 C47 C46 113.1(10) . . ?
C48 C47 H47A 109.2 . . ?
C46 C47 H47A 108.8 . . ?
C48 C47 H47B 108.6 . . ?
C46 C47 H47B 109.1 . . ?
H47A C47 H47B 107.8 . . ?
C47' C46' H46C 108.1 . . ?
C47' C46' H46D 109.1 . . ?
H46C C46' H46D 107.5 . . ?
C46' C47' C48' 121(2) . . ?
C46' C47' H47C 107.4 . . ?
C48' C47' H47C 106.7 . . ?
C46' C47' H47D 106.7 . . ?
C48' C47' H47D 107.2 . . ?
H47C C47' H47D 106.6 . . ?
C47' C48' H48D 109.9 . . ?
C47' C48' H48E 109.2 . . ?
H48D C48' H48E 109.5 . . ?
C47' C48' H48F 109.4 . . ?
H48D C48' H48F 109.4 . . ?
H48E C48' H48F 109.4 . . ?
C54 C49 C50 119.1(6) . . ?
C54 C49 C6 122.2(5) . . ?
C50 C49 C6 118.6(5) . . ?
C51 C50 C49 120.0(6) . . ?
C51 C50 H50 120.0 . . ?
C49 C50 H50 120.0 . . ?
C52 C51 C50 121.2(6) . . ?
C52 C51 H51 119.4 . . ?
C50 C51 H51 119.4 . . ?
C51 C52 C53 119.1(6) . . ?
C51 C52 H52 120.4 . . ?
C53 C52 H52 120.4 . . ?
C52 C53 C54 120.2(6) . . ?
C52 C53 H53 119.9 . . ?
C54 C53 H53 119.9 . . ?
C49 C54 C53 120.2(6) . . ?
C49 C54 H54 119.9 . . ?
C53 C54 H54 119.9 . . ?
C60 C55 C56 119.5(6) . . ?
C60 C55 C16 121.0(5) . . ?
C56 C55 C16 119.5(6) . . ?
C55 C56 C57 120.1(7) . . ?
C55 C56 H56 119.9 . . ?
C57 C56 H56 119.9 . . ?
C58 C57 C56 120.4(7) . . ?
C58 C57 H57 119.8 . . ?
C56 C57 H57 119.8 . . ?
C57 C58 C59 119.4(6) . . ?
C57 C58 H58 120.3 . . ?
C59 C58 H58 120.3 . . ?
C58 C59 C60 121.1(7) . . ?
C58 C59 H59 119.4 . . ?
C60 C59 H59 119.5 . . ?
C55 C60 C59 119.4(7) . . ?
C55 C60 H60 120.3 . . ?
C59 C60 H60 120.3 . . ?

loop_
_geom_bond_atom_site_label_1
_geom_bond_atom_site_label_2
_geom_bond_distance
_geom_bond_site_symmetry_2
_geom_bond_publ_flag
I1 Rh1 2.6447(6) . ?
Rh1 N3 2.019(5) . ?
Rh1 N2 2.037(5) . ?
Rh1 N1 2.039(5) . ?
Rh1 N4 2.040(4) . ?
Rh1 N5 2.113(5) . ?
N1 C2 1.367(7) . ?
N1 C5 1.389(7) . ?
N2 C10 1.358(7) . ?
N2 C7 1.388(7) . ?
N3 C12 1.374(7) . ?
N3 C15 1.396(7) . ?
N4 C20 1.357(8) . ?
N4 C17 1.379(7) . ?
N5 H5A 0.9100 . ?
N5 H5B 0.9100 . ?
N5 H5C 0.9100 . ?
C1 C20 1.378(8) . ?
C1 C2 1.393(8) . ?
C1 H1 0.9500 . ?
C2 C3 1.432(8) . ?
C3 C4 1.360(8) . ?
C3 C25 1.499(8) . ?
C4 C5 1.452(8) . ?
C4 C21 1.490(8) . ?
C5 C6 1.410(8) . ?
C6 C7 1.400(9) . ?
C6 C49 1.501(8) . ?
C7 C8 1.474(8) . ?
C8 C9 1.355(9) . ?
C8 C22 1.512(8) . ?
C9 C10 1.435(8) . ?
C9 C31 1.512(9) . ?
C10 C11 1.393(8) . ?
C11 C12 1.380(8) . ?
C11 H11 0.9500 . ?
C12 C13 1.432(8) . ?
C13 C14 1.367(8) . ?
C13 C37 1.487(8) . ?
C14 C15 1.446(9) . ?
C14 C23 1.506(8) . ?
C15 C16 1.401(8) . ?
C16 C17 1.397(8) . ?
C16 C55 1.498(8) . ?
C17 C18 1.472(8) . ?
C18 C19 1.348(8) . ?
C18 C24 1.500(8) . ?
C19 C20 1.445(8) . ?
C19 C43 1.505(9) . ?
C21 H21A 0.9800 . ?
C21 H21B 0.9800 . ?
C21 H21C 0.9800 . ?
C22 H22A 0.9800 . ?
C22 H22B 0.9800 . ?
C22 H22C 0.9800 . ?
C23 H23A 0.9800 . ?
C23 H23B 0.9800 . ?
C23 H23C 0.9800 . ?
C24 H24A 0.9800 . ?
C24 H24B 0.9800 . ?
C24 H24C 0.9800 . ?
C25 C26 1.522(9) . ?
C25 H25A 0.9900 . ?
C25 H25B 0.9900 . ?
C26 C27 1.525(9) . ?
C26 H26A 0.9900 . ?
C26 H26B 0.9900 . ?
C27 C28 1.523(10) . ?
C27 H27A 0.9900 . ?
C27 H27B 0.9900 . ?
C28 C29 1.520(10) . ?
C28 H28A 0.9900 . ?
C28 H28B 0.9900 . ?
C29 C30 1.524(12) . ?
C29 H29A 0.9900 . ?
C29 H29B 0.9900 . ?
C30 H30A 0.9800 . ?
C30 H30B 0.9800 . ?
C30 H30C 0.9800 . ?
C31 C32 1.518(9) . ?
C31 H31A 0.9900 . ?
C31 H31B 0.9900 . ?
C32 C33 1.547(10) . ?
C32 H32A 0.9900 . ?
C32 H32B 0.9900 . ?
C33 C34 1.508(10) . ?
C33 H33A 0.9900 . ?
C33 H33B 0.9900 . ?
C34 C35 1.538(9) . ?
C34 H34A 0.9900 . ?
C34 H34B 0.9900 . ?
C35 C36 1.527(11) . ?
C35 H35A 0.9900 . ?
C35 H35B 0.9900 . ?
C36 H36A 0.9800 . ?
C36 H36B 0.9800 . ?
C36 H36C 0.9800 . ?
C37 C38 1.505(11) . ?
C37 H37A 0.9900 . ?
C37 H37B 0.9900 . ?
C38 C39 1.60(4) . ?
C38 H38A 0.9900 . ?
C38 H38B 0.9900 . ?
C39 C40 1.473(18) . ?
C39 H39A 0.9900 . ?
C39 H39B 0.9900 . ?
C40 C41 1.471(17) . ?
C40 H40A 0.9900 . ?
C40 H40B 0.9900 . ?
C41 C42 1.511(18) . ?
C41 H41A 0.9900 . ?
C41 H41B 0.9900 . ?
C42 H42A 0.9804 . ?
C42 H42B 0.9804 . ?
C42 H42C 0.9803 . ?
C39' C40' 1.405(17) . ?
C39' H39C 0.9900 . ?
C39' H39D 0.9900 . ?
C40' C41' 1.487(17) . ?
C40' H40C 0.9900 . ?
C40' H40D 0.9900 . ?
C41' C42' 1.567(18) . ?
C41' H41C 0.9900 . ?
C41' H41D 0.9900 . ?
C42' H42D 0.9957 . ?
C42' H42E 0.9963 . ?
C42' H42F 0.9993 . ?
C43 C44 1.502(10) . ?
C43 H43A 0.9900 . ?
C43 H43B 0.9900 . ?
C44 C45 1.498(8) . ?
C44 H44A 0.9900 . ?
C44 H44B 0.9900 . ?
C45 C46 1.490(11) . ?
C45 H45A 0.9900 . ?
C45 H45B 0.9900 . ?
C46 C47 1.505(12) . ?
C46 H46A 0.9900 . ?
C46 H46B 0.9900 . ?
C47 C48 1.474(13) . ?
C47 H47A 0.9900 . ?
C47 H47B 0.9900 . ?
C48 H48A 0.9800 . ?
C48 H48B 0.9800 . ?
C48 H48C 0.9800 . ?
C46' C47' 1.447(18) . ?
C46' H46C 0.9900 . ?
C46' H46D 0.9900 . ?
C47' C48' 1.476(19) . ?
C47' H47C 0.9900 . ?
C47' H47D 0.9900 . ?
C48' H48D 0.9802 . ?
C48' H48E 0.9802 . ?
C48' H48F 0.9802 . ?
C49 C54 1.371(9) . ?
C49 C50 1.389(8) . ?
C50 C51 1.385(9) . ?
C50 H50 0.9500 . ?
C51 C52 1.361(10) . ?
C51 H51 0.9500 . ?
C52 C53 1.381(10) . ?
C52 H52 0.9500 . ?
C53 C54 1.399(9) . ?
C53 H53 0.9500 . ?
C54 H54 0.9500 . ?
C55 C60 1.377(9) . ?
C55 C56 1.389(9) . ?
C56 C57 1.392(9) . ?
C56 H56 0.9500 . ?
C57 C58 1.367(11) . ?
C57 H57 0.9500 . ?
C58 C59 1.376(11) . ?
C58 H58 0.9500 . ?
C59 C60 1.393(9) . ?
C59 H59 0.9500 . ?
C60 H60 0.9500 . ?

loop_
_geom_torsion_atom_site_label_1
_geom_torsion_atom_site_label_2
_geom_torsion_atom_site_label_3
_geom_torsion_atom_site_label_4
_geom_torsion
_geom_torsion_site_symmetry_1
_geom_torsion_site_symmetry_2
_geom_torsion_site_symmetry_3
_geom_torsion_site_symmetry_4
_geom_torsion_publ_flag
N3 Rh1 N1 C2 116(10) . . . . ?
N2 Rh1 N1 C2 -173.6(4) . . . . ?
N4 Rh1 N1 C2 8.8(4) . . . . ?
N5 Rh1 N1 C2 97.8(4) . . . . ?
I1 Rh1 N1 C2 -82.0(4) . . . . ?
N3 Rh1 N1 C5 -66(11) . . . . ?
N2 Rh1 N1 C5 4.0(5) . . . . ?
N4 Rh1 N1 C5 -173.7(5) . . . . ?
N5 Rh1 N1 C5 -84.6(5) . . . . ?
I1 Rh1 N1 C5 95.5(5) . . . . ?
N3 Rh1 N2 C10 -9.0(5) . . . . ?
N1 Rh1 N2 C10 172.0(5) . . . . ?
N4 Rh1 N2 C10 -102(5) . . . . ?
N5 Rh1 N2 C10 -98.6(5) . . . . ?
I1 Rh1 N2 C10 79.5(4) . . . . ?
N3 Rh1 N2 C7 169.8(5) . . . . ?
N1 Rh1 N2 C7 -9.2(5) . . . . ?
N4 Rh1 N2 C7 77(5) . . . . ?
N5 Rh1 N2 C7 80.2(5) . . . . ?
I1 Rh1 N2 C7 -101.7(5) . . . . ?
N2 Rh1 N3 C12 10.3(4) . . . . ?
N1 Rh1 N3 C12 81(10) . . . . ?
N4 Rh1 N3 C12 -172.1(4) . . . . ?
N5 Rh1 N3 C12 98.9(4) . . . . ?
I1 Rh1 N3 C12 -81.3(4) . . . . ?
N2 Rh1 N3 C15 -174.9(5) . . . . ?
N1 Rh1 N3 C15 -105(10) . . . . ?
N4 Rh1 N3 C15 2.8(5) . . . . ?
N5 Rh1 N3 C15 -86.3(5) . . . . ?
I1 Rh1 N3 C15 93.5(5) . . . . ?
N3 Rh1 N4 C20 176.0(4) . . . . ?
N2 Rh1 N4 C20 -91(5) . . . . ?
N1 Rh1 N4 C20 -5.1(4) . . . . ?
N5 Rh1 N4 C20 -94.4(4) . . . . ?
I1 Rh1 N4 C20 87.6(4) . . . . ?
N3 Rh1 N4 C17 -6.0(5) . . . . ?
N2 Rh1 N4 C17 87(5) . . . . ?
N1 Rh1 N4 C17 173.0(5) . . . . ?
N5 Rh1 N4 C17 83.6(5) . . . . ?
I1 Rh1 N4 C17 -94.4(4) . . . . ?
C5 N1 C2 C1 175.4(5) . . . . ?
Rh1 N1 C2 C1 -6.6(8) . . . . ?
C5 N1 C2 C3 -1.3(6) . . . . ?
Rh1 N1 C2 C3 176.8(4) . . . . ?
C20 C1 C2 N1 -2.8(10) . . . . ?
C20 C1 C2 C3 173.4(6) . . . . ?
N1 C2 C3 C4 2.0(6) . . . . ?
C1 C2 C3 C4 -174.7(5) . . . . ?
N1 C2 C3 C25 178.9(5) . . . . ?
C1 C2 C3 C25 2.2(9) . . . . ?
C2 C3 C4 C5 -1.8(6) . . . . ?
C25 C3 C4 C5 -178.6(5) . . . . ?
C2 C3 C4 C21 -178.6(6) . . . . ?
C25 C3 C4 C21 4.6(10) . . . . ?
C2 N1 C5 C6 -178.1(5) . . . . ?
Rh1 N1 C5 C6 4.0(8) . . . . ?
C2 N1 C5 C4 0.1(6) . . . . ?
Rh1 N1 C5 C4 -177.7(4) . . . . ?
C3 C4 C5 N1 1.1(6) . . . . ?
C21 C4 C5 N1 177.6(6) . . . . ?
C3 C4 C5 C6 179.2(6) . . . . ?
C21 C4 C5 C6 -4.3(10) . . . . ?
N1 C5 C6 C7 -10.0(9) . . . . ?
C4 C5 C6 C7 172.1(6) . . . . ?
N1 C5 C6 C49 172.4(5) . . . . ?
C4 C5 C6 C49 -5.5(9) . . . . ?
C10 N2 C7 C6 -174.1(5) . . . . ?
Rh1 N2 C7 C6 6.9(8) . . . . ?
C10 N2 C7 C8 3.2(6) . . . . ?
Rh1 N2 C7 C8 -175.8(4) . . . . ?
C5 C6 C7 N2 4.5(9) . . . . ?
C49 C6 C7 N2 -177.9(5) . . . . ?
C5 C6 C7 C8 -172.2(6) . . . . ?
C49 C6 C7 C8 5.3(9) . . . . ?
N2 C7 C8 C9 -5.0(7) . . . . ?
C6 C7 C8 C9 172.2(6) . . . . ?
N2 C7 C8 C22 175.5(7) . . . . ?
C6 C7 C8 C22 -7.3(11) . . . . ?
C7 C8 C9 C10 4.7(7) . . . . ?
C22 C8 C9 C10 -175.8(7) . . . . ?
C7 C8 C9 C31 179.8(6) . . . . ?
C22 C8 C9 C31 -0.7(11) . . . . ?
C7 N2 C10 C11 -175.9(5) . . . . ?
Rh1 N2 C10 C11 3.1(8) . . . . ?
C7 N2 C10 C9 -0.3(6) . . . . ?
Rh1 N2 C10 C9 178.7(4) . . . . ?
C8 C9 C10 N2 -2.9(7) . . . . ?
C31 C9 C10 N2 -178.3(5) . . . . ?
C8 C9 C10 C11 172.7(6) . . . . ?
C31 C9 C10 C11 -2.7(9) . . . . ?
N2 C10 C11 C12 5.7(10) . . . . ?
C9 C10 C11 C12 -169.3(6) . . . . ?
C15 N3 C12 C11 178.2(5) . . . . ?
Rh1 N3 C12 C11 -6.0(8) . . . . ?
C15 N3 C12 C13 0.9(6) . . . . ?
Rh1 N3 C12 C13 176.8(4) . . . . ?
C10 C11 C12 N3 -4.2(9) . . . . ?
C10 C11 C12 C13 172.7(5) . . . . ?
N3 C12 C13 C14 0.4(6) . . . . ?
C11 C12 C13 C14 -176.9(5) . . . . ?
N3 C12 C13 C37 -177.2(5) . . . . ?
C11 C12 C13 C37 5.5(9) . . . . ?
C12 C13 C14 C15 -1.5(6) . . . . ?
C37 C13 C14 C15 176.0(6) . . . . ?
C12 C13 C14 C23 -178.8(6) . . . . ?
C37 C13 C14 C23 -1.3(10) . . . . ?
C12 N3 C15 C16 176.2(5) . . . . ?
Rh1 N3 C15 C16 0.6(8) . . . . ?
C12 N3 C15 C14 -1.8(6) . . . . ?
Rh1 N3 C15 C14 -177.4(4) . . . . ?
C13 C14 C15 N3 2.1(6) . . . . ?
C23 C14 C15 N3 179.1(6) . . . . ?
C13 C14 C15 C16 -175.8(6) . . . . ?
C23 C14 C15 C16 1.2(10) . . . . ?
N3 C15 C16 C17 -2.7(9) . . . . ?
C14 C15 C16 C17 175.0(6) . . . . ?
N3 C15 C16 C55 178.3(5) . . . . ?
C14 C15 C16 C55 -4.0(9) . . . . ?
C20 N4 C17 C16 -175.5(5) . . . . ?
Rh1 N4 C17 C16 6.2(8) . . . . ?
C20 N4 C17 C18 2.8(6) . . . . ?
Rh1 N4 C17 C18 -175.5(4) . . . . ?
C15 C16 C17 N4 -0.8(9) . . . . ?
C55 C16 C17 N4 178.2(5) . . . . ?
C15 C16 C17 C18 -178.8(6) . . . . ?
C55 C16 C17 C18 0.2(9) . . . . ?
N4 C17 C18 C19 -2.7(7) . . . . ?
C16 C17 C18 C19 175.5(6) . . . . ?
N4 C17 C18 C24 174.6(6) . . . . ?
C16 C17 C18 C24 -7.1(10) . . . . ?
C17 C18 C19 C20 1.5(7) . . . . ?
C24 C18 C19 C20 -176.0(6) . . . . ?
C17 C18 C19 C43 179.4(6) . . . . ?
C24 C18 C19 C43 1.9(10) . . . . ?
C17 N4 C20 C1 -179.8(6) . . . . ?
Rh1 N4 C20 C1 -1.5(8) . . . . ?
C17 N4 C20 C19 -1.9(6) . . . . ?
Rh1 N4 C20 C19 176.5(4) . . . . ?
C2 C1 C20 N4 7.4(10) . . . . ?
C2 C1 C20 C19 -170.3(6) . . . . ?
C18 C19 C20 N4 0.2(7) . . . . ?
C43 C19 C20 N4 -177.8(6) . . . . ?
C18 C19 C20 C1 178.2(6) . . . . ?
C43 C19 C20 C1 0.2(10) . . . . ?
C4 C3 C25 C26 78.3(8) . . . . ?
C2 C3 C25 C26 -98.0(7) . . . . ?
C3 C25 C26 C27 173.6(5) . . . . ?
C25 C26 C27 C28 174.2(6) . . . . ?
C26 C27 C28 C29 177.3(7) . . . . ?
C27 C28 C29 C30 -64.0(10) . . . . ?
C8 C9 C31 C32 -92.3(8) . . . . ?
C10 C9 C31 C32 82.1(7) . . . . ?
C9 C31 C32 C33 -165.8(6) . . . . ?
C31 C32 C33 C34 -70.5(8) . . . . ?
C32 C33 C34 C35 -175.6(6) . . . . ?
C33 C34 C35 C36 171.6(7) . . . . ?
C14 C13 C37 C38 -89.7(9) . . . . ?
C12 C13 C37 C38 87.4(8) . . . . ?
C13 C37 C38 C39 166.6(15) . . . . ?
C37 C38 C39 C40 38(3) . . . . ?
C38 C39 C40 C41 59(3) . . . . ?
C39 C40 C41 C42 126(3) . . . . ?
C39' C40' C41' C42' -162(3) . . . . ?
C18 C19 C43 C44 -79.7(8) . . . . ?
C20 C19 C43 C44 97.8(8) . . . . ?
C19 C43 C44 C45 -67.7(9) . . . . ?
C43 C44 C45 C46 -171.8(9) . . . . ?
C44 C45 C46 C47 -176.5(10) . . . . ?
C45 C46 C47 C48 -168.7(13) . . . . ?
C7 C6 C49 C54 -87.2(7) . . . . ?
C5 C6 C49 C54 90.6(7) . . . . ?
C7 C6 C49 C50 94.6(7) . . . . ?
C5 C6 C49 C50 -87.6(7) . . . . ?
C54 C49 C50 C51 0.3(10) . . . . ?
C6 C49 C50 C51 178.6(6) . . . . ?
C49 C50 C51 C52 -0.9(11) . . . . ?
C50 C51 C52 C53 0.6(11) . . . . ?
C51 C52 C53 C54 0.2(11) . . . . ?
C50 C49 C54 C53 0.5(10) . . . . ?
C6 C49 C54 C53 -177.7(6) . . . . ?
C52 C53 C54 C49 -0.8(10) . . . . ?
C17 C16 C55 C60 90.5(7) . . . . ?
C15 C16 C55 C60 -90.4(7) . . . . ?
C17 C16 C55 C56 -92.0(7) . . . . ?
C15 C16 C55 C56 87.1(7) . . . . ?
C60 C55 C56 C57 -2.0(10) . . . . ?
C16 C55 C56 C57 -179.5(6) . . . . ?
C55 C56 C57 C58 2.3(12) . . . . ?
C56 C57 C58 C59 -1.6(12) . . . . ?
C57 C58 C59 C60 0.8(12) . . . . ?
C56 C55 C60 C59 1.1(10) . . . . ?
C16 C55 C60 C59 178.6(6) . . . . ?
C58 C59 C60 C55 -0.5(11) . . . . ?
